data_4035938
loop_
_publ_author_name
'Zhong, Yong-Li'
'Cleator, Ed'
'Liu, Zhijian'
'Yin, Jianguo'
'Morris, William J.'
'Alam, Mahbub'
'Bishop, Brian'
'Dumas, Aaron M.'
'Edwards, John'
'Goodyear, Adrian'
'Mullens, Peter'
'Song, Zhiguo Jake'
'Shevlin, Michael'
'Thaisrivongs, David A.'
'Li, Hongming'
'Sherer, Edward C.'
'Cohen, Ryan D.'
'Yin, Jingjun'
'Tan, Lushi'
'Yasuda, Nobuyoshi'
'Limanto, John'
'Davies, Antony'
'Campos, Kevin R.'

_publ_section_title
;
 Highly Diastereoselective Synthesis of a HCV NS5B Nucleoside Polymerase
 Inhibitor.
;
_journal_issue 8
_journal_name_full 'The Journal of organic chemistry'
_journal_page_first 4780
_journal_page_last 4795
_journal_paper_doi 10.1021/acs.joc.8b02500
_journal_volume 84
_journal_year 2019
_chemical_absolute_configuration ad
_chemical_formula_moiety 'C17 H30 O4 Si'
_chemical_formula_sum 'C17 H30 O4 Si'
_chemical_formula_weight 326.503
_chemical_name_systematic
(3R,4S,5R)-4-hydroxy-5-(hydroxymethyl)-3-methyl-3-((triisopropylsilyl)ethynyl)dihydro-furan-2(3H)-one
_space_group_IT_number 19
_space_group_name_Hall 'P 2ac 2ab'
_space_group_name_H-M_alt 'P 21 21 21'
_symmetry_cell_setting orthorhombic
_symmetry_Int_Tables_number 19
_symmetry_space_group_name_Hall 'P 2ac 2ab'
_symmetry_space_group_name_H-M 'P 21 21 21'
_atom_sites_solution_hydrogens geom
_atom_sites_solution_primary direct
_atom_sites_solution_secondary difmap
_audit_conform_dict_name cif_core.dic
_audit_conform_dict_version 2.1
_audit_creation_date 2013-06-18
_audit_creation_method 'merge of exptl & shelxl CIFs via mrlcif'
_cell_angle_alpha 90.00
_cell_angle_beta 90.00
_cell_angle_gamma 90.00
_cell_formula_units_Z 4
_cell_length_a 8.8460(6)
_cell_length_b 10.5118(7)
_cell_length_c 20.6078(14)
_cell_measurement_radiation 'Cu K\a'
_cell_measurement_reflns_used 9970
_cell_measurement_temperature 100
_cell_measurement_theta_max 66.6343
_cell_measurement_theta_min 4.2908
_cell_volume 1916.3(2)
_computing_cell_refinement 'SAINT V7.68A'
_computing_data_collection 'SAINT V7.68A'
_computing_data_reduction 'SAINT V7.68A'
_computing_molecular_graphics
;
ORTEP3 (Johnson,2000), PLATON (Spek,1990),
PSPLUTO (local version of Motherwell's program)
;
_computing_publication_material 'locally developed programs'
_computing_structure_refinement 'SHELXL-97 (Sheldrick, 1997)'
_computing_structure_solution 'SHELXS-97 (Sheldrick, 1990)'
_diffrn_ambient_environment 'N2 gas'
_diffrn_ambient_temperature 100
_diffrn_detector CCD
_diffrn_detector_area_resol_mean 8.333
_diffrn_detector_type 'Bruker APEXII'
_diffrn_measured_fraction_theta_full 0.997
_diffrn_measured_fraction_theta_max 0.997
_diffrn_measurement_device_details
;
crystal to CCD distance 5.5000 cm
 generator setting 45.00 KV, 0.65 ma
 frame size 512 pixels square
;
_diffrn_measurement_device_type 'Bruker \k-geometry diffractometer'
_diffrn_measurement_method 'omega, phi oscillation scans'
_diffrn_measurement_specimen_support 'micromount / oil'
_diffrn_radiation_collimation '0.1mm pinhole'
_diffrn_radiation_monochromator 'focusing mirrors'
_diffrn_radiation_probe x-ray
_diffrn_radiation_type 'Cu K\a'
_diffrn_radiation_wavelength 1.54184
_diffrn_reflns_av_R_equivalents 0.0241
_diffrn_reflns_av_sigmaI/netI 0.0147
_diffrn_reflns_limit_h_max 8
_diffrn_reflns_limit_h_min -10
_diffrn_reflns_limit_k_max 12
_diffrn_reflns_limit_k_min -12
_diffrn_reflns_limit_l_max 24
_diffrn_reflns_limit_l_min -24
_diffrn_reflns_number 26310
_diffrn_reflns_theta_full 66.66
_diffrn_reflns_theta_max 66.66
_diffrn_reflns_theta_min 4.29
_diffrn_source 'sealed-tube X-ray generator'
_diffrn_source_power 0.65
_diffrn_source_size 'micro-focus filament'
_diffrn_source_target Cu
_diffrn_source_type Bruker
_diffrn_source_voltage 45.00
_exptl_absorpt_coefficient_mu 1.1969
_exptl_absorpt_correction_T_max 0.8958
_exptl_absorpt_correction_T_min 0.782875452
_exptl_absorpt_correction_type multi-scan
_exptl_absorpt_process_details 'SADABS - Bruker'
_exptl_crystal_colour colourless
_exptl_crystal_density_diffrn 1.132
_exptl_crystal_density_method none
_exptl_crystal_description rhomb
_exptl_crystal_F_000 712
_exptl_crystal_size_max 0.391
_exptl_crystal_size_mid 0.368
_exptl_crystal_size_min 0.094
_refine_diff_density_max 0.272
_refine_diff_density_min -0.158
_refine_diff_density_rms 0.028
_refine_ls_abs_structure_details 'Flack H D (1983), Acta Cryst. A39, 876-881'
_refine_ls_abs_structure_Flack 0.021(18)
_refine_ls_extinction_method none
_refine_ls_goodness_of_fit_ref 1.042
_refine_ls_hydrogen_treatment constr
_refine_ls_matrix_type full
_refine_ls_number_parameters 208
_refine_ls_number_reflns 3391
_refine_ls_number_restraints 0
_refine_ls_restrained_S_all 1.042
_refine_ls_R_factor_all 0.0212
_refine_ls_R_factor_gt 0.0210
_refine_ls_shift/su_max 0.002
_refine_ls_shift/su_mean 0.000
_refine_ls_structure_factor_coef Fsqd
_refine_ls_weighting_details 'calc w=1/[\s^2^(Fo^2^)+(0.0273P)^2^+0.4654P] where P=(Fo^2^+2Fc^2^)/3'
_refine_ls_weighting_scheme calc
_refine_ls_wR_factor_gt 0.0554
_refine_ls_wR_factor_ref 0.0555
_reflns_number_gt 3361
_reflns_number_total 3391
_reflns_threshold_expression >2sigma(I)
_cod_data_source_file jo8b02500_si_001.cif
_cod_data_source_block MDI034
_cod_depositor_comments
;
The following automatic conversions were performed:

data item '_diffrn_radiation_probe' value 'X-ray' was changed to
'x-ray' in accordance with the
/home/data/users/saulius/crontab/automatic-downloads/current/ACS/lib/dictionaries/cif_core.dic
dictionary named 'cif_core.dic' version 2.4.2 last updated on
2011-04-26.

Automatic conversion script
Id: cif_fix_values 6909 2019-04-08 15:41:33Z antanas 
;
_cod_database_code 4035938
_chemical_formula_friedif_mrl 234

loop_
_symmetry_equiv_pos_site_id
_symmetry_equiv_pos_as_xyz
1 x,y,z
2 1/2-x,-y,1/2+z
3 1/2+x,1/2-y,-z
4 -x,1/2+y,1/2-z

loop_
_atom_site_label
_atom_site_chemical_conn_number
_atom_site_type_symbol
_atom_site_occupancy
_atom_site_fract_x
_atom_site_fract_y
_atom_site_fract_z
_atom_site_U_iso_or_equiv
_atom_site_adp_type
_atom_site_calc_flag
_atom_site_refinement_flags
_atom_site_symmetry_multiplicity
C1 1 C 1 0.46328(14) 0.84112(12) 0.58489(5) 0.0165(2) Uani d . 1
C2 2 C 1 0.29653(13) 0.86368(11) 0.60077(6) 0.0159(2) Uani d . 1
C3 3 C 1 0.22378(13) 0.75572(11) 0.56049(5) 0.0163(2) Uani d . 1
H3 4 H 1 0.2151 0.7829 0.5141 0.020 Uiso calc R 1
C4 5 C 1 0.34059(14) 0.65082(12) 0.56626(6) 0.0177(3) Uani d . 1
H4 6 H 1 0.3269 0.6060 0.6087 0.021 Uiso calc R 1
C5 7 C 1 0.34521(15) 0.55386(12) 0.51230(6) 0.0207(3) Uani d . 1
H5A 8 H 1 0.4300 0.4943 0.5201 0.025 Uiso calc R 1
H5B 9 H 1 0.2503 0.5040 0.5128 0.025 Uiso calc R 1
C6 10 C 1 0.28020(13) 0.83967(11) 0.67096(6) 0.0170(2) Uani d . 1
C7 11 C 1 0.26986(14) 0.81781(11) 0.72794(6) 0.0182(2) Uani d . 1
C8 12 C 1 0.42746(14) 0.74320(12) 0.85255(6) 0.0207(3) Uani d . 1
H8 13 H 1 0.4564 0.6561 0.8376 0.025 Uiso calc R 1
C9 14 C 1 0.55509(15) 0.83231(14) 0.83147(7) 0.0297(3) Uani d . 1
H9A 15 H 1 0.5297 0.9199 0.8437 0.045 Uiso calc R 1
H9B 16 H 1 0.5680 0.8271 0.7843 0.045 Uiso calc R 1
H9C 17 H 1 0.6493 0.8070 0.8529 0.045 Uiso calc R 1
C10 18 C 1 0.41634(16) 0.73677(14) 0.92694(6) 0.0277(3) Uani d . 1
H10A 19 H 1 0.5136 0.7092 0.9449 0.042 Uiso calc R 1
H10B 20 H 1 0.3375 0.6759 0.9393 0.042 Uiso calc R 1
H10C 21 H 1 0.3909 0.8211 0.9440 0.042 Uiso calc R 1
C11 22 C 1 0.13623(15) 0.92009(12) 0.85101(6) 0.0194(3) Uani d . 1
H11 23 H 1 0.0571 0.9456 0.8189 0.023 Uiso calc R 1
C13 24 C 1 0.05197(16) 0.88853(13) 0.91424(6) 0.0260(3) Uani d . 1
H13A 25 H 1 0.1244 0.8590 0.9469 0.039 Uiso calc R 1
H13B 26 H 1 -0.0227 0.8216 0.9059 0.039 Uiso calc R 1
H13C 27 H 1 0.0004 0.9649 0.9302 0.039 Uiso calc R 1
C14 28 C 1 0.11128(14) 0.63517(12) 0.81574(6) 0.0206(3) Uani d . 1
H14 29 H 1 0.0887 0.6149 0.8621 0.025 Uiso calc R 1
C15 30 C 1 0.18563(17) 0.51745(13) 0.78541(7) 0.0289(3) Uani d . 1
H15A 31 H 1 0.1175 0.4444 0.7895 0.043 Uiso calc R 1
H15B 32 H 1 0.2808 0.4992 0.8079 0.043 Uiso calc R 1
H15C 33 H 1 0.2061 0.5336 0.7394 0.043 Uiso calc R 1
C16 34 C 1 -0.03934(15) 0.66355(13) 0.78183(6) 0.0256(3) Uani d . 1
H16A 35 H 1 -0.0206 0.6839 0.7361 0.038 Uiso calc R 1
H16B 36 H 1 -0.0885 0.7360 0.8030 0.038 Uiso calc R 1
H16C 37 H 1 -0.1052 0.5888 0.7847 0.038 Uiso calc R 1
C17 38 C 1 0.23808(16) 1.03714(12) 0.86053(6) 0.0246(3) Uani d . 1
H17A 39 H 1 0.1759 1.1105 0.8727 0.037 Uiso calc R 1
H17B 40 H 1 0.2916 1.0557 0.8200 0.037 Uiso calc R 1
H17C 41 H 1 0.3117 1.0199 0.8950 0.037 Uiso calc R 1
C18 42 C 1 0.24370(15) 0.99725(11) 0.58210(6) 0.0192(2) Uani d . 1
H18A 43 H 1 0.1353 1.0055 0.5910 0.029 Uiso calc R 1
H18B 44 H 1 0.2623 1.0114 0.5358 0.029 Uiso calc R 1
H18C 45 H 1 0.2996 1.0604 0.6075 0.029 Uiso calc R 1
O1 46 O 1 0.48468(9) 0.71895(8) 0.56686(4) 0.01817(18) Uani d . 1
O2 47 O 1 0.56572(10) 0.91563(9) 0.58737(4) 0.02190(19) Uani d . 1
O3 48 O 1 0.08332(9) 0.71114(9) 0.58238(4) 0.02035(18) Uani d . 1
H3A 49 H 1 0.0152 0.7623 0.5712 0.031 Uiso calc R 1
O4 50 O 1 0.36337(10) 0.61081(9) 0.45011(4) 0.0214(2) Uani d . 1
H4A 51 H 1 0.2802 0.6104 0.4304 0.032 Uiso calc R 1
Si1 52 Si 1 0.23790(3) 0.77942(3) 0.814454(14) 0.01514(8) Uani d . 1

loop_
_atom_site_aniso_label
_atom_site_aniso_U_11
_atom_site_aniso_U_22
_atom_site_aniso_U_33
_atom_site_aniso_U_23
_atom_site_aniso_U_13
_atom_site_aniso_U_12
C1 0.0167(6) 0.0230(6) 0.0099(5) -0.0001(5) -0.0006(5) 0.0013(5)
C2 0.0153(6) 0.0192(6) 0.0132(5) 0.0009(5) 0.0018(4) 0.0002(5)
C3 0.0146(6) 0.0200(6) 0.0143(5) 0.0017(4) 0.0014(4) -0.0003(5)
C4 0.0161(6) 0.0188(6) 0.0183(6) 0.0025(5) -0.0001(5) -0.0001(5)
C5 0.0200(6) 0.0194(6) 0.0227(6) -0.0007(5) -0.0003(5) 0.0010(5)
C6 0.0155(6) 0.0170(5) 0.0186(6) -0.0015(5) 0.0004(4) 0.0001(5)
C7 0.0179(6) 0.0200(6) 0.0166(6) -0.0010(4) 0.0006(5) 0.0004(5)
C8 0.0206(6) 0.0215(6) 0.0199(6) -0.0017(5) -0.0027(5) 0.0029(5)
C9 0.0190(6) 0.0357(8) 0.0345(7) -0.0016(6) -0.0021(6) -0.0012(6)
C10 0.0322(7) 0.0294(7) 0.0216(6) 0.0000(6) -0.0076(5) 0.0070(6)
C11 0.0189(6) 0.0216(6) 0.0176(6) -0.0017(5) -0.0001(5) 0.0020(5)
C13 0.0270(7) 0.0299(7) 0.0210(6) -0.0051(5) 0.0054(6) 0.0013(6)
C14 0.0250(6) 0.0215(6) 0.0154(5) 0.0010(5) 0.0012(5) -0.0051(5)
C15 0.0368(8) 0.0198(6) 0.0301(7) -0.0021(6) -0.0075(6) -0.0006(6)
C16 0.0238(7) 0.0278(7) 0.0254(7) -0.0019(6) 0.0003(5) -0.0076(6)
C17 0.0263(7) 0.0194(6) 0.0281(6) -0.0035(5) -0.0009(6) 0.0016(6)
C18 0.0201(6) 0.0192(6) 0.0182(5) 0.0018(5) 0.0016(6) 0.0005(5)
O1 0.0143(4) 0.0215(4) 0.0187(4) -0.0024(4) -0.0008(3) 0.0024(4)
O2 0.0166(4) 0.0272(5) 0.0218(4) -0.0035(4) 0.0009(4) -0.0034(4)
O3 0.0132(4) 0.0225(4) 0.0253(4) 0.0016(4) 0.0026(3) -0.0016(4)
O4 0.0154(4) 0.0304(5) 0.0183(4) -0.0040(4) -0.0007(3) -0.0019(4)
Si1 0.01704(14) 0.01692(15) 0.01145(14) -0.00008(12) 0.00022(12) -0.00017(13)

loop_
_atom_type_symbol
_atom_type_description
_atom_type_scat_dispersion_real
_atom_type_scat_dispersion_imag
_atom_type_scat_source
C C 0.0181 0.0091 'International Tables Vol C Tables 4.2.6.8 and 6.1.1.4'
H H 0.0000 0.0000 'International Tables Vol C Tables 4.2.6.8 and 6.1.1.4'
O O 0.0492 0.0322 'International Tables Vol C Tables 4.2.6.8 and 6.1.1.4'
Si Si 0.2541 0.3302 'International Tables Vol C Tables 4.2.6.8 and 6.1.1.4'

loop_
_geom_angle_atom_site_label_1
_geom_angle_atom_site_label_2
_geom_angle_atom_site_label_3
_geom_angle
_geom_angle_publ_flag
C7 Si1 C8 107.98(6) yes
C7 Si1 C11 106.65(5) yes
C7 Si1 C14 106.25(5) yes
C8 Si1 C11 114.50(6) yes
C8 Si1 C14 111.05(6) yes
C11 Si1 C14 109.96(6) yes
C1 O1 C4 110.24(9) yes
C3 O3 H3A 109.00 ?
C5 O4 H4A 110.00 ?
O1 C1 C2 109.97(10) yes
O1 C1 O2 121.81(11) yes
O2 C1 C2 128.21(11) yes
C1 C2 C6 106.12(9) ?
C1 C2 C3 99.95(9) ?
C3 C2 C18 114.31(10) ?
C6 C2 C18 111.95(10) ?
C1 C2 C18 112.54(10) ?
C3 C2 C6 111.10(9) ?
C2 C3 C4 102.01(9) ?
O3 C3 C2 116.19(9) yes
O3 C3 C4 109.61(9) yes
C3 C4 C5 116.87(10) ?
O1 C4 C5 108.27(10) yes
O1 C4 C3 103.80(9) yes
O4 C5 C4 112.48(10) yes
C2 C6 C7 178.29(12) ?
Si1 C7 C6 175.28(11) yes
Si1 C8 C10 111.48(9) yes
Si1 C8 C9 114.42(9) yes
C9 C8 C10 110.93(11) ?
Si1 C11 C17 113.49(9) yes
C13 C11 C17 110.40(10) ?
Si1 C11 C13 113.59(9) yes
C15 C14 C16 110.10(11) ?
Si1 C14 C15 112.85(9) yes
Si1 C14 C16 110.69(9) yes
O3 C3 H3 110.00 ?
C2 C3 H3 110.00 ?
C4 C3 H3 110.00 ?
O1 C4 H4 109.00 ?
C3 C4 H4 109.00 ?
C5 C4 H4 109.00 ?
O4 C5 H5A 109.00 ?
O4 C5 H5B 109.00 ?
C4 C5 H5A 109.00 ?
C4 C5 H5B 109.00 ?
H5A C5 H5B 108.00 ?
Si1 C8 H8 106.00 ?
C9 C8 H8 107.00 ?
C10 C8 H8 106.00 ?
C8 C9 H9A 109.00 ?
C8 C9 H9B 109.00 ?
C8 C9 H9C 109.00 ?
H9A C9 H9B 110.00 ?
H9A C9 H9C 110.00 ?
H9B C9 H9C 109.00 ?
C8 C10 H10A 109.00 ?
C8 C10 H10B 109.00 ?
C8 C10 H10C 109.00 ?
H10A C10 H10B 109.00 ?
H10A C10 H10C 109.00 ?
H10B C10 H10C 110.00 ?
Si1 C11 H11 106.00 ?
C13 C11 H11 106.00 ?
C17 C11 H11 106.00 ?
C11 C13 H13A 109.00 ?
C11 C13 H13B 109.00 ?
C11 C13 H13C 109.00 ?
H13A C13 H13B 109.00 ?
H13A C13 H13C 109.00 ?
H13B C13 H13C 109.00 ?
Si1 C14 H14 108.00 ?
C15 C14 H14 108.00 ?
C16 C14 H14 108.00 ?
C14 C15 H15A 109.00 ?
C14 C15 H15B 109.00 ?
C14 C15 H15C 109.00 ?
H15A C15 H15B 110.00 ?
H15A C15 H15C 109.00 ?
H15B C15 H15C 109.00 ?
C14 C16 H16A 109.00 ?
C14 C16 H16B 110.00 ?
C14 C16 H16C 109.00 ?
H16A C16 H16B 109.00 ?
H16A C16 H16C 109.00 ?
H16B C16 H16C 109.00 ?
C11 C17 H17A 109.00 ?
C11 C17 H17B 109.00 ?
C11 C17 H17C 109.00 ?
H17A C17 H17B 109.00 ?
H17A C17 H17C 109.00 ?
H17B C17 H17C 109.00 ?
C2 C18 H18A 109.00 ?
C2 C18 H18B 109.00 ?
C2 C18 H18C 109.00 ?
H18A C18 H18B 109.00 ?
H18A C18 H18C 110.00 ?
H18B C18 H18C 109.00 ?

loop_
_geom_bond_atom_site_label_1
_geom_bond_atom_site_label_2
_geom_bond_distance
_geom_bond_publ_flag
Si1 C7 1.8497(13) yes
Si1 C8 1.8903(13) yes
Si1 C11 1.8876(13) yes
Si1 C14 1.8854(13) yes
O1 C1 1.3502(15) yes
O1 C4 1.4621(15) yes
O2 C1 1.1989(15) yes
O3 C3 1.4025(14) yes
O4 C5 1.4236(15) yes
O3 H3A 0.8400 ?
O4 H4A 0.8400 ?
C1 C2 1.5294(17) ?
C2 C6 1.4754(17) ?
C2 C3 1.5463(16) ?
C2 C18 1.5290(17) ?
C3 C4 1.5158(17) ?
C4 C5 1.5090(18) ?
C6 C7 1.2000(17) ?
C8 C10 1.5377(18) ?
C8 C9 1.5300(19) ?
C11 C13 1.5374(18) ?
C11 C17 1.5376(18) ?
C14 C16 1.5338(18) ?
C14 C15 1.5344(19) ?
C3 H3 1.0000 ?
C4 H4 1.0000 ?
C5 H5A 0.9900 ?
C5 H5B 0.9900 ?
C8 H8 1.0000 ?
C9 H9A 0.9800 ?
C9 H9B 0.9800 ?
C9 H9C 0.9800 ?
C10 H10A 0.9800 ?
C10 H10B 0.9800 ?
C10 H10C 0.9800 ?
C11 H11 1.0000 ?
C13 H13A 0.9800 ?
C13 H13B 0.9800 ?
C13 H13C 0.9800 ?
C14 H14 1.0000 ?
C15 H15A 0.9800 ?
C15 H15B 0.9800 ?
C15 H15C 0.9800 ?
C16 H16A 0.9800 ?
C16 H16B 0.9800 ?
C16 H16C 0.9800 ?
C17 H17A 0.9800 ?
C17 H17B 0.9800 ?
C17 H17C 0.9800 ?
C18 H18A 0.9800 ?
C18 H18B 0.9800 ?
C18 H18C 0.9800 ?

loop_
_geom_torsion_atom_site_label_1
_geom_torsion_atom_site_label_2
_geom_torsion_atom_site_label_3
_geom_torsion_atom_site_label_4
_geom_torsion
C7 Si1 C11 C17 -73.10(10)
C8 Si1 C11 C17 46.27(10)
C14 Si1 C11 C17 172.10(8)
C7 Si1 C14 C15 63.79(10)
C8 Si1 C14 C15 -53.39(10)
C11 Si1 C14 C15 178.84(9)
C7 Si1 C14 C16 -60.11(10)
C8 Si1 C14 C16 -177.28(8)
C11 Si1 C14 C16 54.95(10)
C14 Si1 C8 C9 157.72(9)
C7 Si1 C8 C10 168.49(9)
C11 Si1 C8 C10 49.87(11)
C14 Si1 C8 C10 -75.40(10)
C7 Si1 C11 C13 159.70(9)
C8 Si1 C11 C13 -80.94(10)
C14 Si1 C11 C13 44.90(11)
C11 Si1 C8 C9 -77.02(10)
C7 Si1 C8 C9 41.60(11)
C4 O1 C1 C2 2.11(12)
C1 O1 C4 C3 21.38(11)
C4 O1 C1 O2 -178.32(10)
C1 O1 C4 C5 146.22(10)
O2 C1 C2 C3 156.57(11)
O1 C1 C2 C18 -145.58(10)
O2 C1 C2 C18 34.88(16)
O1 C1 C2 C3 -23.89(11)
O1 C1 C2 C6 91.65(11)
O2 C1 C2 C6 -87.89(14)
C6 C2 C3 O3 42.42(13)
C18 C2 C3 C4 155.39(10)
C1 C2 C3 O3 154.12(9)
C1 C2 C3 C4 34.98(11)
C6 C2 C3 C4 -76.73(11)
C18 C2 C3 O3 -85.47(12)
O3 C3 C4 O1 -158.86(8)
C2 C3 C4 O1 -35.17(11)
C2 C3 C4 C5 -154.27(10)
O3 C3 C4 C5 82.04(12)
O1 C4 C5 O4 -61.65(13)
C3 C4 C5 O4 55.03(14)
